data_4347965
loop_
_publ_author_name
'Goodwin, Conrad A. P.'
'Chilton, Nicholas F.'
'Vettese, Gianni F.'
'Moreno Pineda, Eufemio'
'Crowe, Iain F.'
'Ziller, Joseph W.'
'Winpenny, Richard E. P.'
'Evans, William J.'
'Mills, David P.'

_publ_section_title
;
 Physicochemical Properties of Near-Linear Lanthanide(II) Bis(silylamide)
 Complexes (Ln = Sm, Eu, Tm, Yb).
;
_journal_issue 20
_journal_name_full 'Inorganic chemistry'
_journal_page_first 10057
_journal_page_last 10067
_journal_paper_doi 10.1021/acs.inorgchem.6b00808
_journal_volume 55
_journal_year 2016
_chemical_formula_moiety 'C88 H124 N2 O4 Si4 Sm2'
_chemical_formula_sum 'C88 H124 N2 O4 Si4 Sm2'
_chemical_formula_weight 1686.94
_space_group_crystal_system monoclinic
_space_group_IT_number 14
_space_group_name_Hall '-P 2yn'
_space_group_name_H-M_alt 'P 1 21/n 1'
_atom_sites_solution_hydrogens geom
_audit_creation_date 2014-11-12
_audit_creation_method
;
Olex2 1.2
(compiled 2014.09.19 svn.r3010 for OlexSys, GUI svn.r4874)
;
_cell_angle_alpha 90
_cell_angle_beta 106.146(16)
_cell_angle_gamma 90
_cell_formula_units_Z 2
_cell_length_a 14.605(2)
_cell_length_b 18.611(2)
_cell_length_c 15.900(2)
_cell_measurement_reflns_used 2118
_cell_measurement_temperature 150.02(10)
_cell_measurement_theta_max 24.0820
_cell_measurement_theta_min 3.5780
_cell_volume 4151.4(10)
_computing_cell_refinement
;
CrysAlisPro, Agilent Technologies,
Version 1.171.36.32 (release 02-08-2013 CrysAlis171 .NET)
(compiled Aug  2 2013,16:46:58)
;
_computing_data_collection
;
CrysAlisPro, Agilent Technologies,
Version 1.171.36.32 (release 02-08-2013 CrysAlis171 .NET)
(compiled Aug  2 2013,16:46:58)
;
_computing_data_reduction
;
CrysAlisPro, Agilent Technologies,
Version 1.171.36.32 (release 02-08-2013 CrysAlis171 .NET)
(compiled Aug  2 2013,16:46:58)
;
_computing_molecular_graphics 'Olex2 (Dolomanov et al., 2009)'
_computing_publication_material 'Olex2 (Dolomanov et al., 2009)'
_computing_structure_refinement 'ShelXL (Sheldrick, 2008)'
_diffrn_ambient_temperature 150.02(10)
_diffrn_detector_area_resol_mean 8.0714
_diffrn_measured_fraction_theta_full 0.9966
_diffrn_measured_fraction_theta_max 0.8145
_diffrn_measurement_details
;
#__ type_ start__ end____ width___ exp.time_
  1 omega  -91.00   26.00   1.0000   60.0000
omega____ theta____ kappa____ phi______ frames
    -      -18.3571  -19.0000    0.0000 117

#__ type_ start__ end____ width___ exp.time_
  2 omega  -78.00   42.00   1.0000   60.0000
omega____ theta____ kappa____ phi______ frames
    -      -18.3571    0.0000   90.0000 120

#__ type_ start__ end____ width___ exp.time_
  3 omega  -49.00   39.00   1.0000   60.0000
omega____ theta____ kappa____ phi______ frames
    -       19.4509  -57.0000 -180.0000 88
;
_diffrn_measurement_device_type 'SuperNova, Single source at offset, Eos'
_diffrn_measurement_method '\w scans'
_diffrn_orient_matrix_UB_11 0.0232611000
_diffrn_orient_matrix_UB_12 0.0301316000
_diffrn_orient_matrix_UB_13 -0.0120818000
_diffrn_orient_matrix_UB_21 -0.0372159000
_diffrn_orient_matrix_UB_22 0.0032234000
_diffrn_orient_matrix_UB_23 -0.0394376000
_diffrn_orient_matrix_UB_31 -0.0250699000
_diffrn_orient_matrix_UB_32 0.0231255000
_diffrn_orient_matrix_UB_33 0.0213452000
_diffrn_radiation_monochromator mirror
_diffrn_radiation_type MoK\a
_diffrn_radiation_wavelength 0.71073
_diffrn_reflns_av_R_equivalents 0.1348
_diffrn_reflns_av_unetI/netI 0.1677
_diffrn_reflns_Laue_measured_fraction_full 0.896
_diffrn_reflns_Laue_measured_fraction_max 0.997
_diffrn_reflns_limit_h_max 17
_diffrn_reflns_limit_h_min -17
_diffrn_reflns_limit_k_max 22
_diffrn_reflns_limit_k_min -22
_diffrn_reflns_limit_l_max 18
_diffrn_reflns_limit_l_min -18
_diffrn_reflns_number 22976
_diffrn_reflns_point_group_measured_fraction_full 0.896
_diffrn_reflns_point_group_measured_fraction_max 0.997
_diffrn_reflns_theta_full 26.000
_diffrn_reflns_theta_max 25.027
_diffrn_reflns_theta_min 3.353
_diffrn_source 'SuperNova (Mo) X-ray Source'
_exptl_absorpt_coefficient_mu 1.508
_exptl_absorpt_correction_T_max 1.000
_exptl_absorpt_correction_T_min 0.938
_exptl_absorpt_correction_type gaussian
_exptl_absorpt_process_details
;
CrysAlisPro, Agilent Technologies,
Version 1.171.36.32 (release 02-08-2013 CrysAlis171 .NET)
(compiled Aug  2 2013,16:46:58)
Numerical absorption correction based on gaussian integration over
			a multifaceted crystal model
;
_exptl_crystal_colour yellow
_exptl_crystal_density_diffrn 1.350
_exptl_crystal_description cube
_exptl_crystal_F_000 1756
_exptl_crystal_size_max 0.1001
_exptl_crystal_size_mid 0.0805
_exptl_crystal_size_min 0.0416
_refine_diff_density_max 1.124
_refine_diff_density_min -0.925
_refine_diff_density_rms 0.140
_refine_ls_extinction_method none
_refine_ls_goodness_of_fit_ref 0.943
_refine_ls_hydrogen_treatment constr
_refine_ls_matrix_type full
_refine_ls_number_parameters 439
_refine_ls_number_reflns 7305
_refine_ls_number_restraints 0
_refine_ls_restrained_S_all 0.943
_refine_ls_R_factor_all 0.1240
_refine_ls_R_factor_gt 0.0607
_refine_ls_shift/su_max 0.000
_refine_ls_shift/su_mean 0.000
_refine_ls_structure_factor_coef Fsqd
_refine_ls_weighting_details 'w=1/[\s^2^(Fo^2^)] where P=(Fo^2^+2Fc^2^)/3'
_refine_ls_weighting_scheme calc
_refine_ls_wR_factor_gt 0.0762
_refine_ls_wR_factor_ref 0.0923
_reflns_Friedel_coverage 0.000
_reflns_number_gt 4353
_reflns_number_total 7305
_reflns_threshold_expression 'I > 2\s(I)'
_cod_data_source_file ic6b00808_si_002.cif
_cod_data_source_block 7
_cod_original_cell_volume 4151.2(10)
_cod_database_code 4347965
_manchester_internal_coll_name adpm98
_manchester_internal_coll_client CAPG/FO
_manchester_internal_coll_type custom
_manchester_internal_coll_frame_time 60.00
_manchester_internal_coll_frame_width 1
_manchester_internal_coll_frame_method '\w scans'
_manchester_internal_coll_user CAPG/FO
_manchester_internal_coll_date 11/11/14
_manchester_internal_process_user CAPG
_manchester_internal_process_date 11/11/14
_manchester_internal_solution_user CAPG
_manchester_internal_solution_date 11/11/14
_manchester_internal_refinement_user CAPG
_manchester_internal_refinement_date 11/11/14
_shelxl_version_number 2014/6
_chemical_oxdiff_formula Sm(N(SiC9H21)2)2OC13
_shelx_space_group_comment
;
The symmetry employed for this shelxl refinement is uniquely defined
by the following loop, which should always be used as a source of
symmetry information in preference to the above space-group names.
They are only intended as comments.
;
_reflns_odcompleteness_completeness 99.66
_reflns_odcompleteness_iscentric 1
_reflns_odcompleteness_theta 26.32
_olex2_refinement_description
;
1. Fixed Uiso
 At 1.2 times of:
  All C(H) groups
 At 1.5 times of:
  All C(H,H,H) groups
2.a Ternary CH refined with riding coordinates:
 C1(H1), C4(H4), C7(H7), C10(H10), C13(H13), C16(H16), C32(H32)
2.b Aromatic/amide H refined with riding coordinates:
 C25(H25), C24(H24), C23(H23), C22(H22), C21(H21), C27(H27), C28(H28),
 C29(H29), C30(H30), C31(H31), C33(H33), C34(H34), C36(H36), C37(H37), C40(H40),
  C41(H41), C42(H42), C43(H43), C44(H44)
2.c Fitted hexagon refined as free rotating group:
 C20(C25,C24,C23,C22,C21), C26(C27,C28,C29,C30,C31)
2.d Idealised Me refined as rotating group:
 C2(H2A,H2B,H2C), C3(H3A,H3B,H3C), C5(H5A,H5B,H5C), C6(H6A,H6B,H6C), C8(H8A,
 H8B,H8C), C9(H9A,H9B,H9C), C11(H11A,H11B,H11C), C12(H12A,H12B,H12C), C14(H14A,
 H14B,H14C), C15(H15A,H15B,H15C), C17(H17A,H17B,H17C), C18(H18A,H18B,H18C)
;
_olex2_submission_special_instructions 'No special instructions were received'

loop_
_space_group_symop_operation_xyz
'x, y, z'
'-x+1/2, y+1/2, -z+1/2'
'-x, -y, -z'
'x-1/2, -y-1/2, z-1/2'

loop_
_atom_site_label
_atom_site_type_symbol
_atom_site_fract_x
_atom_site_fract_y
_atom_site_fract_z
_atom_site_U_iso_or_equiv
_atom_site_adp_type
_atom_site_occupancy
_atom_site_site_symmetry_order
_atom_site_calc_flag
_atom_site_refinement_flags_posn
Sm1 Sm 0.05566(3) 0.11950(2) 0.41356(3) 0.02028(11) Uani 1 1 d .
Si1 Si 0.25697(15) 0.10741(12) 0.34575(13) 0.0274(6) Uani 1 1 d .
Si2 Si 0.05859(15) 0.10245(11) 0.20064(14) 0.0274(6) Uani 1 1 d .
O1 O -0.0118(3) 0.2206(2) 0.4020(3) 0.0248(13) Uani 1 1 d .
O2 O 0.0374(3) -0.0253(2) 0.6023(3) 0.0245(13) Uani 1 1 d .
N1 N 0.1344(4) 0.1089(3) 0.3055(3) 0.0205(14) Uani 1 1 d .
C1 C 0.2771(5) 0.1458(4) 0.4597(5) 0.032(2) Uani 1 1 d .
H1 H 0.2298 0.1226 0.4839 0.038 Uiso 1 1 calc R
C2 C 0.2529(6) 0.2264(4) 0.4553(5) 0.045(3) Uani 1 1 d .
H2A H 0.2925 0.2514 0.4258 0.068 Uiso 1 1 calc GR
H2B H 0.2640 0.2450 0.5135 0.068 Uiso 1 1 calc GR
H2C H 0.1871 0.2330 0.4237 0.068 Uiso 1 1 calc GR
C3 C 0.3749(5) 0.1336(5) 0.5282(5) 0.051(3) Uani 1 1 d .
H3A H 0.3885 0.0831 0.5337 0.076 Uiso 1 1 calc GR
H3B H 0.3728 0.1524 0.5838 0.076 Uiso 1 1 calc GR
H3C H 0.4239 0.1577 0.5094 0.076 Uiso 1 1 calc GR
C4 C 0.3038(5) 0.0107(4) 0.3575(5) 0.033(2) Uani 1 1 d .
H4 H 0.2762 -0.0121 0.3005 0.040 Uiso 1 1 calc R
C5 C 0.2650(6) -0.0318(4) 0.4234(5) 0.051(3) Uani 1 1 d .
H5A H 0.3008 -0.0195 0.4819 0.077 Uiso 1 1 calc GR
H5B H 0.2710 -0.0824 0.4142 0.077 Uiso 1 1 calc GR
H5C H 0.1991 -0.0200 0.4151 0.077 Uiso 1 1 calc GR
C6 C 0.4109(5) -0.0007(4) 0.3782(5) 0.043(2) Uani 1 1 d .
H6A H 0.4331 0.0175 0.3308 0.065 Uiso 1 1 calc GR
H6B H 0.4250 -0.0510 0.3856 0.065 Uiso 1 1 calc GR
H6C H 0.4423 0.0244 0.4311 0.065 Uiso 1 1 calc GR
C7 C 0.3264(5) 0.1635(4) 0.2838(5) 0.032(2) Uani 1 1 d .
H7 H 0.2873 0.2061 0.2628 0.038 Uiso 1 1 calc R
C8 C 0.4230(6) 0.1912(4) 0.3350(5) 0.058(3) Uani 1 1 d .
H8A H 0.4156 0.2244 0.3788 0.087 Uiso 1 1 calc GR
H8B H 0.4528 0.2151 0.2960 0.087 Uiso 1 1 calc GR
H8C H 0.4621 0.1516 0.3626 0.087 Uiso 1 1 calc GR
C9 C 0.3394(5) 0.1263(4) 0.2025(4) 0.039(2) Uani 1 1 d .
H9A H 0.3874 0.0897 0.2197 0.059 Uiso 1 1 calc GR
H9B H 0.3588 0.1609 0.1660 0.059 Uiso 1 1 calc GR
H9C H 0.2803 0.1047 0.1705 0.059 Uiso 1 1 calc GR
C10 C -0.0717(5) 0.1193(4) 0.2043(4) 0.0329(19) Uani 1 1 d .
H10 H -0.0736 0.1070 0.2637 0.039 Uiso 1 1 calc R
C11 C -0.1035(5) 0.1977(4) 0.1895(5) 0.041(2) Uani 1 1 d .
H11A H -0.0636 0.2271 0.2345 0.061 Uiso 1 1 calc GR
H11B H -0.1685 0.2018 0.1913 0.061 Uiso 1 1 calc GR
H11C H -0.0986 0.2133 0.1334 0.061 Uiso 1 1 calc GR
C12 C -0.1455(6) 0.0724(4) 0.1428(5) 0.050(3) Uani 1 1 d .
H12A H -0.1506 0.0858 0.0834 0.075 Uiso 1 1 calc GR
H12B H -0.2061 0.0788 0.1544 0.075 Uiso 1 1 calc GR
H12C H -0.1266 0.0230 0.1517 0.075 Uiso 1 1 calc GR
C13 C 0.0885(5) 0.1686(4) 0.1216(5) 0.033(2) Uani 1 1 d .
H13 H 0.1511 0.1535 0.1166 0.039 Uiso 1 1 calc R
C14 C 0.1013(6) 0.2482(4) 0.1499(5) 0.047(3) Uani 1 1 d .
H14A H 0.0400 0.2692 0.1455 0.071 Uiso 1 1 calc GR
H14B H 0.1316 0.2738 0.1126 0.071 Uiso 1 1 calc GR
H14C H 0.1402 0.2512 0.2094 0.071 Uiso 1 1 calc GR
C15 C 0.0224(6) 0.1638(4) 0.0288(5) 0.046(3) Uani 1 1 d .
H15A H 0.0218 0.1153 0.0079 0.069 Uiso 1 1 calc GR
H15B H 0.0448 0.1954 -0.0089 0.069 Uiso 1 1 calc GR
H15C H -0.0409 0.1775 0.0289 0.069 Uiso 1 1 calc GR
C16 C 0.0580(6) 0.0104(4) 0.1503(5) 0.033(2) Uani 1 1 d .
H16 H -0.0003 0.0075 0.1016 0.039 Uiso 1 1 calc R
C17 C 0.0516(5) -0.0497(4) 0.2144(5) 0.038(2) Uani 1 1 d .
H17A H 0.1063 -0.0476 0.2646 0.057 Uiso 1 1 calc GR
H17B H 0.0497 -0.0954 0.1861 0.057 Uiso 1 1 calc GR
H17C H -0.0052 -0.0435 0.2328 0.057 Uiso 1 1 calc GR
C18 C 0.1394(5) -0.0074(4) 0.1131(5) 0.040(2) Uani 1 1 d .
H18A H 0.1415 0.0270 0.0687 0.061 Uiso 1 1 calc GR
H18B H 0.1304 -0.0546 0.0880 0.061 Uiso 1 1 calc GR
H18C H 0.1982 -0.0058 0.1590 0.061 Uiso 1 1 calc GR
C19 C -0.0341(5) 0.2758(4) 0.4531(5) 0.027(2) Uani 1 1 d .
C20 C 0.0269(3) 0.3428(2) 0.4468(3) 0.0194(18) Uani 1 1 d .
C25 C 0.0523(3) 0.3531(2) 0.3696(3) 0.027(2) Uani 1 1 d G
H25 H 0.0336 0.3200 0.3243 0.032 Uiso 1 1 calc R
C24 C 0.1056(3) 0.4129(3) 0.3603(3) 0.035(2) Uani 1 1 d G
H24 H 0.1226 0.4198 0.3087 0.041 Uiso 1 1 calc R
C23 C 0.1335(3) 0.4624(2) 0.4281(4) 0.035(2) Uani 1 1 d G
H23 H 0.1692 0.5024 0.4218 0.042 Uiso 1 1 calc R
C22 C 0.1081(3) 0.4521(2) 0.5052(3) 0.032(2) Uani 1 1 d G
H22 H 0.1268 0.4852 0.5506 0.039 Uiso 1 1 calc R
C21 C 0.0548(3) 0.3923(3) 0.5146(3) 0.0266(19) Uani 1 1 d G
H21 H 0.0378 0.3854 0.5662 0.032 Uiso 1 1 calc R
C26 C -0.1406(3) 0.2946(2) 0.4226(3) 0.0238(19) Uani 1 1 d .
C27 C -0.1754(3) 0.3523(2) 0.4599(3) 0.028(2) Uani 1 1 d G
H27 H -0.1340 0.3800 0.5027 0.034 Uiso 1 1 calc R
C28 C -0.2720(4) 0.3687(2) 0.4331(3) 0.045(2) Uani 1 1 d G
H28 H -0.2953 0.4074 0.4581 0.055 Uiso 1 1 calc R
C29 C -0.3339(3) 0.3274(3) 0.3691(3) 0.037(2) Uani 1 1 d G
H29 H -0.3985 0.3384 0.3512 0.044 Uiso 1 1 calc R
C30 C -0.2991(3) 0.2697(3) 0.3318(3) 0.034(2) Uani 1 1 d G
H30 H -0.3405 0.2421 0.2890 0.040 Uiso 1 1 calc R
C31 C -0.2024(4) 0.2533(2) 0.3585(3) 0.029(2) Uani 1 1 d G
H31 H -0.1792 0.2146 0.3336 0.035 Uiso 1 1 calc R
C32 C -0.0084(5) 0.2456(3) 0.5507(5) 0.024(2) Uani 1 1 d .
H32 H -0.0231 0.2827 0.5887 0.029 Uiso 1 1 calc R
C33 C 0.0955(5) 0.2279(4) 0.5831(4) 0.0238(19) Uani 1 1 d .
H33 H 0.1391 0.2655 0.5906 0.029 Uiso 1 1 calc R
C34 C 0.1296(5) 0.1609(3) 0.6020(4) 0.0196(18) Uani 1 1 d .
H34 H 0.1953 0.1542 0.6199 0.023 Uiso 1 1 calc R
C35 C 0.0678(5) 0.0987(4) 0.5954(4) 0.0218(19) Uani 1 1 d .
C36 C -0.0328(5) 0.1150(4) 0.5697(4) 0.0247(18) Uani 1 1 d .
H36 H -0.0753 0.0769 0.5646 0.030 Uiso 1 1 calc R
C37 C -0.0692(5) 0.1811(4) 0.5526(4) 0.0230(19) Uani 1 1 d .
H37 H -0.1347 0.1873 0.5415 0.028 Uiso 1 1 calc R
C38 C 0.0995(6) 0.0276(4) 0.6157(4) 0.0238(19) Uani 1 1 d .
C39 C 0.1996(6) 0.0089(4) 0.6585(5) 0.0239(19) Uani 1 1 d .
C40 C 0.2584(6) 0.0492(4) 0.7263(5) 0.029(2) Uani 1 1 d .
H40 H 0.2344 0.0904 0.7456 0.035 Uiso 1 1 calc R
C41 C 0.3510(6) 0.0292(4) 0.7650(5) 0.035(2) Uani 1 1 d .
H41 H 0.3900 0.0575 0.8088 0.043 Uiso 1 1 calc R
C42 C 0.3856(6) -0.0328(4) 0.7388(5) 0.038(2) Uani 1 1 d .
H42 H 0.4485 -0.0461 0.7651 0.046 Uiso 1 1 calc R
C43 C 0.3306(6) -0.0752(4) 0.6755(5) 0.036(2) Uani 1 1 d .
H43 H 0.3547 -0.1176 0.6593 0.043 Uiso 1 1 calc R
C44 C 0.2372(5) -0.0541(4) 0.6351(5) 0.028(2) Uani 1 1 d .
H44 H 0.1990 -0.0830 0.5915 0.034 Uiso 1 1 calc R

loop_
_atom_site_aniso_label
_atom_site_aniso_U_11
_atom_site_aniso_U_22
_atom_site_aniso_U_33
_atom_site_aniso_U_23
_atom_site_aniso_U_13
_atom_site_aniso_U_12
Sm1 0.0197(2) 0.0204(2) 0.0198(2) -0.0010(2) 0.00406(17) 0.0002(2)
Si1 0.0180(12) 0.0406(15) 0.0212(13) -0.0072(11) 0.0015(11) -0.0004(11)
Si2 0.0192(13) 0.0404(16) 0.0183(13) -0.0036(11) -0.0017(11) -0.0035(11)
O1 0.029(3) 0.017(3) 0.027(3) 0.001(2) 0.006(3) 0.001(2)
O2 0.022(3) 0.021(3) 0.026(3) 0.006(2) 0.000(3) -0.006(3)
N1 0.015(3) 0.021(4) 0.020(3) -0.001(3) -0.004(3) -0.003(3)
C1 0.013(4) 0.047(6) 0.031(5) -0.017(4) -0.001(4) -0.008(4)
C2 0.036(6) 0.063(7) 0.038(6) -0.031(5) 0.010(5) -0.002(5)
C3 0.027(5) 0.087(8) 0.032(5) -0.021(5) -0.002(5) -0.003(5)
C4 0.027(5) 0.037(5) 0.040(5) -0.002(4) 0.016(5) 0.003(4)
C5 0.039(6) 0.054(6) 0.059(7) 0.007(5) 0.013(6) -0.012(5)
C6 0.035(6) 0.053(6) 0.041(6) -0.001(5) 0.009(5) 0.011(5)
C7 0.029(5) 0.038(5) 0.030(5) -0.016(4) 0.011(5) -0.005(4)
C8 0.039(6) 0.072(7) 0.066(7) -0.022(6) 0.020(6) -0.029(5)
C9 0.024(5) 0.052(6) 0.041(5) 0.007(5) 0.008(4) 0.000(5)
C10 0.029(5) 0.047(5) 0.015(4) 0.001(4) -0.007(4) -0.011(5)
C11 0.021(5) 0.067(7) 0.026(5) 0.006(5) -0.005(4) 0.010(5)
C12 0.030(6) 0.073(7) 0.045(6) -0.007(5) 0.008(5) -0.008(5)
C13 0.020(5) 0.054(6) 0.023(5) 0.004(4) 0.004(4) 0.004(4)
C14 0.043(6) 0.046(6) 0.046(6) 0.021(5) 0.002(5) 0.003(5)
C15 0.040(6) 0.069(7) 0.030(6) 0.014(5) 0.011(5) 0.009(5)
C16 0.037(6) 0.040(5) 0.021(5) -0.012(4) 0.008(4) -0.019(4)
C17 0.032(5) 0.038(5) 0.042(6) -0.012(4) 0.005(5) 0.002(4)
C18 0.032(6) 0.039(5) 0.051(6) -0.001(5) 0.013(5) 0.001(4)
C19 0.028(5) 0.025(5) 0.025(5) 0.003(4) 0.004(4) 0.015(4)
C20 0.020(5) 0.016(4) 0.021(5) 0.006(4) 0.002(4) 0.009(4)
C25 0.024(5) 0.029(5) 0.029(5) 0.001(4) 0.009(4) 0.005(4)
C24 0.039(6) 0.037(5) 0.030(5) 0.014(4) 0.012(5) -0.004(4)
C23 0.031(5) 0.025(5) 0.050(6) 0.007(4) 0.013(5) 0.000(4)
C22 0.030(5) 0.024(5) 0.041(6) -0.008(4) 0.008(5) 0.002(4)
C21 0.039(5) 0.017(5) 0.024(5) 0.004(4) 0.008(4) 0.004(4)
C26 0.032(5) 0.018(4) 0.025(5) 0.005(4) 0.013(4) 0.003(4)
C27 0.039(5) 0.020(4) 0.031(5) -0.001(4) 0.017(5) -0.001(4)
C28 0.040(6) 0.052(6) 0.051(6) 0.007(5) 0.023(5) 0.010(5)
C29 0.026(5) 0.043(6) 0.042(6) 0.021(4) 0.011(5) 0.009(5)
C30 0.032(5) 0.037(6) 0.030(5) 0.008(4) 0.004(5) -0.001(4)
C31 0.023(5) 0.028(5) 0.031(5) 0.004(4) -0.003(4) 0.000(4)
C32 0.039(5) 0.019(4) 0.020(5) -0.006(4) 0.016(4) 0.001(4)
C33 0.020(5) 0.028(5) 0.023(5) -0.007(4) 0.007(4) -0.012(4)
C34 0.026(5) 0.018(4) 0.013(4) 0.007(3) 0.001(4) 0.002(4)
C35 0.025(5) 0.026(5) 0.016(4) -0.003(3) 0.007(4) -0.005(4)
C36 0.022(4) 0.025(4) 0.024(5) 0.001(4) 0.003(4) -0.008(4)
C37 0.020(5) 0.028(5) 0.021(5) 0.003(4) 0.006(4) -0.002(4)
C38 0.038(5) 0.028(5) 0.009(4) -0.005(4) 0.013(4) 0.003(4)
C39 0.029(5) 0.028(5) 0.018(5) 0.000(4) 0.011(4) 0.000(4)
C40 0.029(5) 0.030(5) 0.028(5) 0.003(4) 0.008(5) 0.004(4)
C41 0.032(6) 0.044(6) 0.026(5) 0.003(4) 0.001(5) 0.000(5)
C42 0.029(6) 0.041(6) 0.042(6) 0.003(5) 0.005(5) 0.013(5)
C43 0.033(6) 0.031(5) 0.046(6) 0.000(4) 0.017(5) 0.016(4)
C44 0.025(5) 0.029(5) 0.030(5) -0.005(4) 0.007(4) 0.003(4)

loop_
_atom_type_symbol
_atom_type_description
_atom_type_scat_dispersion_real
_atom_type_scat_dispersion_imag
_atom_type_scat_source
C C 0.0033 0.0016 'International Tables Vol C Tables 4.2.6.8 and 6.1.1.4'
H H 0.0000 0.0000 'International Tables Vol C Tables 4.2.6.8 and 6.1.1.4'
N N 0.0061 0.0033 'International Tables Vol C Tables 4.2.6.8 and 6.1.1.4'
O O 0.0106 0.0060 'International Tables Vol C Tables 4.2.6.8 and 6.1.1.4'
Si Si 0.0817 0.0704 'International Tables Vol C Tables 4.2.6.8 and 6.1.1.4'
Sm Sm -0.1638 3.4418 'International Tables Vol C Tables 4.2.6.8 and 6.1.1.4'

loop_
_exptl_crystal_face_index_h
_exptl_crystal_face_index_k
_exptl_crystal_face_index_l
_exptl_crystal_face_perp_dist
_exptl_oxdiff_crystal_face_indexfrac_h
_exptl_oxdiff_crystal_face_indexfrac_k
_exptl_oxdiff_crystal_face_indexfrac_l
_exptl_oxdiff_crystal_face_x
_exptl_oxdiff_crystal_face_y
_exptl_oxdiff_crystal_face_z
-12 13 -10 0.0411 -12.0000 13.0000 -10.0000 0.2334 0.8829 0.3880
10 -12 -19 0.0265 10.0000 -12.0000 -19.0000 0.1006 0.3385 -0.9338
4 -3 20 0.0390 4.0000 -3.0000 20.0000 -0.2390 -0.9473 0.2572
-19 -8 12 0.0155 -19.0000 -8.0000 12.0000 -0.8280 0.2081 0.5475
18 9 -12 0.0228 18.0000 9.0000 -12.0000 0.8349 -0.1676 -0.4993
-10 20 12 0.0219 -10.0000 20.0000 12.0000 0.2250 -0.0366 0.9694
11 -19 -13 0.0383 11.0000 -19.0000 -13.0000 -0.1596 0.0421 -0.9926

loop_
_geom_angle_atom_site_label_1
_geom_angle_atom_site_label_2
_geom_angle_atom_site_label_3
_geom_angle
_geom_angle_site_symmetry_1
_geom_angle_site_symmetry_3
O1 Sm1 O2 116.41(17) . 3_556
O1 Sm1 N1 109.04(17) . .
O1 Sm1 C34 83.52(18) . .
O1 Sm1 C35 96.03(18) . .
O2 Sm1 N1 105.35(17) 3_556 .
O2 Sm1 C34 111.22(17) 3_556 .
O2 Sm1 C35 82.58(18) 3_556 .
N1 Sm1 C34 130.34(19) . .
N1 Sm1 C35 145.8(2) . .
C35 Sm1 C34 28.64(16) . .
N1 Si1 C1 102.6(3) . .
N1 Si1 C4 110.9(3) . .
N1 Si1 C7 116.4(3) . .
C1 Si1 C4 107.8(4) . .
C1 Si1 C7 108.9(3) . .
C7 Si1 C4 109.8(3) . .
N1 Si2 C10 109.2(3) . .
N1 Si2 C13 113.0(3) . .
N1 Si2 C16 113.4(3) . .
C13 Si2 C10 108.9(3) . .
C16 Si2 C10 105.6(3) . .
C16 Si2 C13 106.4(3) . .
C19 O1 Sm1 141.3(4) . .
C38 O2 Sm1 174.9(5) . 3_556
Si1 N1 Sm1 113.7(3) . .
Si1 N1 Si2 132.5(3) . .
Si2 N1 Sm1 113.8(3) . .
Si1 C1 H1 105.7 . .
C2 C1 Si1 110.6(5) . .
C2 C1 H1 105.7 . .
C2 C1 C3 109.3(6) . .
C3 C1 Si1 118.9(5) . .
C3 C1 H1 105.7 . .
C1 C2 H2A 109.5 . .
C1 C2 H2B 109.5 . .
C1 C2 H2C 109.5 . .
H2A C2 H2B 109.5 . .
H2A C2 H2C 109.5 . .
H2B C2 H2C 109.5 . .
C1 C3 H3A 109.5 . .
C1 C3 H3B 109.5 . .
C1 C3 H3C 109.5 . .
H3A C3 H3B 109.5 . .
H3A C3 H3C 109.5 . .
H3B C3 H3C 109.5 . .
Si1 C4 H4 105.8 . .
C5 C4 Si1 111.1(5) . .
C5 C4 H4 105.8 . .
C6 C4 Si1 117.9(5) . .
C6 C4 H4 105.8 . .
C6 C4 C5 109.4(6) . .
C4 C5 H5A 109.5 . .
C4 C5 H5B 109.5 . .
C4 C5 H5C 109.5 . .
H5A C5 H5B 109.5 . .
H5A C5 H5C 109.5 . .
H5B C5 H5C 109.5 . .
C4 C6 H6A 109.5 . .
C4 C6 H6B 109.5 . .
C4 C6 H6C 109.5 . .
H6A C6 H6B 109.5 . .
H6A C6 H6C 109.5 . .
H6B C6 H6C 109.5 . .
Si1 C7 H7 106.0 . .
C8 C7 Si1 117.4(6) . .
C8 C7 H7 106.0 . .
C8 C7 C9 107.1(6) . .
C9 C7 Si1 113.5(5) . .
C9 C7 H7 106.0 . .
C7 C8 H8A 109.5 . .
C7 C8 H8B 109.5 . .
C7 C8 H8C 109.5 . .
H8A C8 H8B 109.5 . .
H8A C8 H8C 109.5 . .
H8B C8 H8C 109.5 . .
C7 C9 H9A 109.5 . .
C7 C9 H9B 109.5 . .
C7 C9 H9C 109.5 . .
H9A C9 H9B 109.5 . .
H9A C9 H9C 109.5 . .
H9B C9 H9C 109.5 . .
Si2 C10 H10 106.4 . .
C11 C10 Si2 114.0(5) . .
C11 C10 H10 106.4 . .
C12 C10 Si2 114.5(5) . .
C12 C10 H10 106.4 . .
C12 C10 C11 108.5(7) . .
C10 C11 H11A 109.5 . .
C10 C11 H11B 109.5 . .
C10 C11 H11C 109.5 . .
H11A C11 H11B 109.5 . .
H11A C11 H11C 109.5 . .
H11B C11 H11C 109.5 . .
C10 C12 H12A 109.5 . .
C10 C12 H12B 109.5 . .
C10 C12 H12C 109.5 . .
H12A C12 H12B 109.5 . .
H12A C12 H12C 109.5 . .
H12B C12 H12C 109.5 . .
Si2 C13 H13 105.0 . .
C14 C13 Si2 117.4(5) . .
C14 C13 H13 105.0 . .
C15 C13 Si2 113.7(5) . .
C15 C13 H13 105.0 . .
C15 C13 C14 109.4(6) . .
C13 C14 H14A 109.5 . .
C13 C14 H14B 109.5 . .
C13 C14 H14C 109.5 . .
H14A C14 H14B 109.5 . .
H14A C14 H14C 109.5 . .
H14B C14 H14C 109.5 . .
C13 C15 H15A 109.5 . .
C13 C15 H15B 109.5 . .
C13 C15 H15C 109.5 . .
H15A C15 H15B 109.5 . .
H15A C15 H15C 109.5 . .
H15B C15 H15C 109.5 . .
Si2 C16 H16 106.6 . .
C17 C16 Si2 111.9(5) . .
C17 C16 H16 106.6 . .
C18 C16 Si2 117.0(5) . .
C18 C16 H16 106.6 . .
C18 C16 C17 107.6(6) . .
C16 C17 H17A 109.5 . .
C16 C17 H17B 109.5 . .
C16 C17 H17C 109.5 . .
H17A C17 H17B 109.5 . .
H17A C17 H17C 109.5 . .
H17B C17 H17C 109.5 . .
C16 C18 H18A 109.5 . .
C16 C18 H18B 109.5 . .
C16 C18 H18C 109.5 . .
H18A C18 H18B 109.5 . .
H18A C18 H18C 109.5 . .
H18B C18 H18C 109.5 . .
O1 C19 C20 108.7(5) . .
O1 C19 C26 111.2(6) . .
O1 C19 C32 106.0(5) . .
C20 C19 C32 111.3(6) . .
C26 C19 C20 110.2(5) . .
C26 C19 C32 109.4(5) . .
C25 C20 C19 117.8(4) . .
C25 C20 C21 120.0 . .
C21 C20 C19 122.1(4) . .
C20 C25 H25 120.0 . .
C20 C25 C24 120.0 . .
C24 C25 H25 120.0 . .
C25 C24 H24 120.0 . .
C25 C24 C23 120.0 . .
C23 C24 H24 120.0 . .
C24 C23 H23 120.0 . .
C22 C23 C24 120.0 . .
C22 C23 H23 120.0 . .
C23 C22 H22 120.0 . .
C23 C22 C21 120.0 . .
C21 C22 H22 120.0 . .
C20 C21 H21 120.0 . .
C22 C21 C20 120.0 . .
C22 C21 H21 120.0 . .
C27 C26 C19 120.0(4) . .
C27 C26 C31 120.0 . .
C31 C26 C19 120.0(4) . .
C26 C27 H27 120.0 . .
C26 C27 C28 120.0 . .
C28 C27 H27 120.0 . .
C27 C28 H28 120.0 . .
C27 C28 C29 120.0 . .
C29 C28 H28 120.0 . .
C28 C29 H29 120.0 . .
C28 C29 C30 120.0 . .
C30 C29 H29 120.0 . .
C29 C30 H30 120.0 . .
C31 C30 C29 120.0 . .
C31 C30 H30 120.0 . .
C26 C31 H31 120.0 . .
C30 C31 C26 120.0 . .
C30 C31 H31 120.0 . .
C19 C32 H32 108.6 . .
C33 C32 C19 110.7(5) . .
C33 C32 H32 108.6 . .
C33 C32 C37 111.6(6) . .
C37 C32 C19 108.8(6) . .
C37 C32 H32 108.6 . .
C32 C33 H33 118.1 . .
C34 C33 C32 123.8(6) . .
C34 C33 H33 118.1 . .
Sm1 C34 H34 109.1 . .
C33 C34 Sm1 90.4(4) . .
C33 C34 H34 118.7 . .
C33 C34 C35 122.6(7) . .
C35 C34 Sm1 71.2(4) . .
C35 C34 H34 118.7 . .
C34 C35 Sm1 80.1(4) . .
C36 C35 Sm1 85.0(4) . .
C36 C35 C34 114.5(6) . .
C38 C35 Sm1 106.4(4) . .
C38 C35 C34 125.0(7) . .
C38 C35 C36 120.4(7) . .
C35 C36 H36 117.7 . .
C37 C36 C35 124.5(7) . .
C37 C36 H36 117.7 . .
C32 C37 H37 118.8 . .
C36 C37 C32 122.4(7) . .
C36 C37 H37 118.8 . .
O2 C38 C35 119.8(7) . .
O2 C38 C39 116.7(7) . .
C35 C38 C39 123.3(7) . .
C40 C39 C38 123.3(7) . .
C44 C39 C38 119.4(7) . .
C44 C39 C40 117.2(7) . .
C39 C40 H40 119.4 . .
C41 C40 C39 121.2(8) . .
C41 C40 H40 119.4 . .
C40 C41 H41 120.2 . .
C42 C41 C40 119.5(8) . .
C42 C41 H41 120.2 . .
C41 C42 H42 119.2 . .
C43 C42 C41 121.6(8) . .
C43 C42 H42 119.2 . .
C42 C43 H43 120.6 . .
C42 C43 C44 118.8(7) . .
C44 C43 H43 120.6 . .
C39 C44 C43 121.6(8) . .
C39 C44 H44 119.2 . .
C43 C44 H44 119.2 . .

loop_
_geom_bond_atom_site_label_1
_geom_bond_atom_site_label_2
_geom_bond_distance
_geom_bond_site_symmetry_2
Sm1 O1 2.107(4) .
Sm1 O2 2.189(4) 3_556
Sm1 N1 2.326(5) .
Sm1 C34 2.989(6) .
Sm1 C35 2.873(7) .
Si1 N1 1.726(5) .
Si1 C1 1.893(7) .
Si1 C4 1.917(7) .
Si1 C7 1.909(7) .
Si2 N1 1.730(6) .
Si2 C10 1.945(7) .
Si2 C13 1.896(7) .
Si2 C16 1.890(7) .
O1 C19 1.404(7) .
O2 Sm1 2.189(4) 3_556
O2 C38 1.316(8) .
C1 H1 0.9800 .
C1 C2 1.538(9) .
C1 C3 1.553(9) .
C2 H2A 0.9600 .
C2 H2B 0.9600 .
C2 H2C 0.9600 .
C3 H3A 0.9600 .
C3 H3B 0.9600 .
C3 H3C 0.9600 .
C4 H4 0.9800 .
C4 C5 1.540(8) .
C4 C6 1.521(9) .
C5 H5A 0.9600 .
C5 H5B 0.9600 .
C5 H5C 0.9600 .
C6 H6A 0.9600 .
C6 H6B 0.9600 .
C6 H6C 0.9600 .
C7 H7 0.9800 .
C7 C8 1.510(10) .
C7 C9 1.526(8) .
C8 H8A 0.9600 .
C8 H8B 0.9600 .
C8 H8C 0.9600 .
C9 H9A 0.9600 .
C9 H9B 0.9600 .
C9 H9C 0.9600 .
C10 H10 0.9800 .
C10 C11 1.530(9) .
C10 C12 1.514(9) .
C11 H11A 0.9600 .
C11 H11B 0.9600 .
C11 H11C 0.9600 .
C12 H12A 0.9600 .
C12 H12B 0.9600 .
C12 H12C 0.9600 .
C13 H13 0.9800 .
C13 C14 1.544(9) .
C13 C15 1.524(9) .
C14 H14A 0.9600 .
C14 H14B 0.9600 .
C14 H14C 0.9600 .
C15 H15A 0.9600 .
C15 H15B 0.9600 .
C15 H15C 0.9600 .
C16 H16 0.9800 .
C16 C17 1.533(8) .
C16 C18 1.504(8) .
C17 H17A 0.9600 .
C17 H17B 0.9600 .
C17 H17C 0.9600 .
C18 H18A 0.9600 .
C18 H18B 0.9600 .
C18 H18C 0.9600 .
C19 C20 1.552(8) .
C19 C26 1.536(8) .
C19 C32 1.594(9) .
C20 C25 1.3900 .
C20 C21 1.3900 .
C25 H25 0.9300 .
C25 C24 1.3900 .
C24 H24 0.9300 .
C24 C23 1.3900 .
C23 H23 0.9300 .
C23 C22 1.3900 .
C22 H22 0.9300 .
C22 C21 1.3900 .
C21 H21 0.9300 .
C26 C27 1.3900 .
C26 C31 1.3900 .
C27 H27 0.9300 .
C27 C28 1.3900 .
C28 H28 0.9300 .
C28 C29 1.3900 .
C29 H29 0.9300 .
C29 C30 1.3900 .
C30 H30 0.9300 .
C30 C31 1.3900 .
C31 H31 0.9300 .
C32 H32 0.9800 .
C32 C33 1.497(9) .
C32 C37 1.498(8) .
C33 H33 0.9300 .
C33 C34 1.345(8) .
C34 H34 0.9300 .
C34 C35 1.454(8) .
C35 C36 1.444(9) .
C35 C38 1.409(9) .
C36 H36 0.9300 .
C36 C37 1.338(8) .
C37 H37 0.9300 .
C38 C39 1.472(10) .
C39 C40 1.395(10) .
C39 C44 1.388(9) .
C40 H40 0.9300 .
C40 C41 1.372(10) .
C41 H41 0.9300 .
C41 C42 1.371(9) .
C42 H42 0.9300 .
C42 C43 1.353(10) .
C43 H43 0.9300 .
C43 C44 1.393(10) .
C44 H44 0.9300 .

loop_
_geom_torsion_atom_site_label_1
_geom_torsion_atom_site_label_2
_geom_torsion_atom_site_label_3
_geom_torsion_atom_site_label_4
_geom_torsion
Sm1 O1 C19 C20 110.8(6)
Sm1 O1 C19 C26 -127.7(6)
Sm1 O1 C19 C32 -8.9(9)
Sm1 C34 C35 C36 -79.9(5)
Sm1 C34 C35 C38 103.2(7)
Sm1 C35 C36 C37 -76.7(7)
Sm1 C35 C38 O2 -86.6(6)
Sm1 C35 C38 C39 98.4(7)
O1 C19 C20 C25 30.5(6)
O1 C19 C20 C21 -150.5(4)
O1 C19 C26 C27 -174.3(4)
O1 C19 C26 C31 6.6(7)
O1 C19 C32 C33 61.0(7)
O1 C19 C32 C37 -61.9(7)
O2 C38 C39 C40 -135.1(7)
O2 C38 C39 C44 40.6(9)
N1 Si1 C1 C2 -70.1(5)
N1 Si1 C1 C3 162.3(6)
N1 Si2 C13 C14 -50.4(7)
N1 Si2 C13 C15 -180.0(5)
N1 Si2 C16 C17 45.4(6)
N1 Si2 C16 C18 -79.4(6)
C1 Si1 N1 Sm1 -18.0(4)
C1 Si1 N1 Si2 163.2(4)
C4 Si1 N1 Sm1 96.8(3)
C4 Si1 N1 Si2 -82.0(5)
C4 Si1 C1 C2 172.8(5)
C4 Si1 C1 C3 45.2(7)
C7 Si1 N1 Sm1 -136.8(3)
C7 Si1 N1 Si2 44.4(5)
C7 Si1 C1 C2 53.8(6)
C7 Si1 C1 C3 -73.8(7)
C10 Si2 N1 Sm1 7.6(4)
C10 Si2 N1 Si1 -173.6(4)
C10 Si2 C13 C14 71.1(7)
C10 Si2 C13 C15 -58.5(6)
C10 Si2 C16 C17 -74.2(6)
C10 Si2 C16 C18 161.1(6)
C13 Si2 N1 Sm1 128.9(3)
C13 Si2 N1 Si1 -52.3(5)
C13 Si2 C16 C17 170.2(5)
C13 Si2 C16 C18 45.5(7)
C16 Si2 N1 Sm1 -109.8(3)
C16 Si2 N1 Si1 68.9(5)
C16 Si2 C13 C14 -175.5(6)
C16 Si2 C13 C15 54.9(6)
C19 C20 C25 C24 179.0(5)
C19 C20 C21 C22 -179.0(5)
C19 C26 C27 C28 -179.1(5)
C19 C26 C31 C30 179.1(5)
C19 C32 C33 C34 -114.3(7)
C19 C32 C37 C36 113.8(7)
C20 C19 C26 C27 -53.7(6)
C20 C19 C26 C31 127.2(4)
C20 C19 C32 C33 -57.0(7)
C20 C19 C32 C37 -179.9(5)
C20 C25 C24 C23 0.0
C25 C20 C21 C22 0.0
C25 C24 C23 C22 0.0
C24 C23 C22 C21 0.0
C23 C22 C21 C20 0.0
C21 C20 C25 C24 0.0
C26 C19 C20 C25 -91.6(5)
C26 C19 C20 C21 87.4(5)
C26 C19 C32 C33 -179.0(5)
C26 C19 C32 C37 58.1(7)
C26 C27 C28 C29 0.0
C27 C26 C31 C30 0.0
C27 C28 C29 C30 0.0
C28 C29 C30 C31 0.0
C29 C30 C31 C26 0.0
C31 C26 C27 C28 0.0
C32 C19 C20 C25 146.9(4)
C32 C19 C20 C21 -34.1(6)
C32 C19 C26 C27 69.0(6)
C32 C19 C26 C31 -110.1(5)
C32 C33 C34 Sm1 65.7(7)
C32 C33 C34 C35 -2.1(11)
C33 C32 C37 C36 -8.7(9)
C33 C34 C35 Sm1 78.0(6)
C33 C34 C35 C36 -1.9(10)
C33 C34 C35 C38 -178.8(7)
C34 C35 C36 C37 0.1(10)
C34 C35 C38 O2 -175.9(6)
C34 C35 C38 C39 9.1(11)
C35 C36 C37 C32 5.6(11)
C35 C38 C39 C40 40.0(10)
C35 C38 C39 C44 -144.3(7)
C36 C35 C38 O2 7.3(10)
C36 C35 C38 C39 -167.7(6)
C37 C32 C33 C34 7.0(10)
C38 C35 C36 C37 177.2(6)
C38 C39 C40 C41 179.1(6)
C38 C39 C44 C43 -178.1(6)
C39 C40 C41 C42 -2.2(11)
C40 C39 C44 C43 -2.1(10)
C40 C41 C42 C43 -0.2(12)
C41 C42 C43 C44 1.4(12)
C42 C43 C44 C39 -0.2(11)
C44 C39 C40 C41 3.3(10)
